data_1560242
loop_
_publ_author_name
'Handelmann, Jens'
'Babu, Chatla Naga'
'Steinert, Henning'
'Schwarz, Christopher'
'Scherpf, Thorsten'
'Kroll, Alexander'
'Gessner, Viktoria H.'

_publ_section_title
;
 Towards the rational design of ylide-substituted phosphines for
 gold(i)-catalysis: from inactive to ppm-level catalysis
;
_journal_issue 12
_journal_name_full 'Chemical Science'
_journal_page_first 4329
_journal_page_last 4337
_journal_paper_doi 10.1039/D1SC00105A
_journal_volume 12
_journal_year 2021
_chemical_formula_moiety 'C40 H48 P2, 0.206(C H2 Cl2), 0.794(C2 H3 N)'
_chemical_formula_sum 'C41.79 H50.79 Cl0.41 N0.79 P2'
_chemical_formula_weight 640.81
_space_group_crystal_system triclinic
_space_group_IT_number 2
_space_group_name_Hall '-P 1'
_space_group_name_H-M_alt 'P -1'
_atom_sites_solution_hydrogens geom
_audit_creation_method SHELXL-2018/3
_audit_update_record
;
2020-02-10 deposited with the CCDC.	2021-01-29 downloaded from the CCDC.
;
_cell_angle_alpha 63.574(2)
_cell_angle_beta 81.1475(15)
_cell_angle_gamma 75.1466(18)
_cell_formula_units_Z 2
_cell_length_a 10.9245(2)
_cell_length_b 12.9655(3)
_cell_length_c 14.1731(2)
_cell_measurement_reflns_used 17882
_cell_measurement_temperature 100(2)
_cell_measurement_theta_max 76.9550
_cell_measurement_theta_min 3.4610
_cell_volume 1735.83(7)
_computing_cell_refinement 'CrysAlisPro 1.171.40.20a (Rigaku OD, 2018)'
_computing_data_collection 'CrysAlisPro 1.171.40.20a (Rigaku OD, 2018)'
_computing_data_reduction 'CrysAlisPro 1.171.40.20a (Rigaku OD, 2018)'
_computing_molecular_graphics 'SHELXLE-2019 (Sheldrick, 2019)'
_computing_structure_refinement 'SHELXL-2018/3 (Sheldrick, 2018)'
_computing_structure_solution 'SHELXT-2018/2 (Sheldrick, 2018)'
_diffrn_ambient_temperature 100(2)
_diffrn_detector 'CCD plate'
_diffrn_detector_type HyPix
_diffrn_measured_fraction_theta_full 1.000
_diffrn_measured_fraction_theta_max 0.992
_diffrn_measurement_device 'four-circle diffractometer'
_diffrn_measurement_device_type 'XtaLAB Synergy, Dualflex, HyPix'
_diffrn_measurement_method '\w scans'
_diffrn_radiation_monochromator mirror
_diffrn_radiation_type CuK\a
_diffrn_radiation_wavelength 1.54184
_diffrn_reflns_av_R_equivalents 0.0277
_diffrn_reflns_av_unetI/netI 0.0266
_diffrn_reflns_Laue_measured_fraction_full 1.000
_diffrn_reflns_Laue_measured_fraction_max 0.992
_diffrn_reflns_limit_h_max 13
_diffrn_reflns_limit_h_min -13
_diffrn_reflns_limit_k_max 16
_diffrn_reflns_limit_k_min -16
_diffrn_reflns_limit_l_max 17
_diffrn_reflns_limit_l_min -17
_diffrn_reflns_number 25120
_diffrn_reflns_point_group_measured_fraction_full 1.000
_diffrn_reflns_point_group_measured_fraction_max 0.992
_diffrn_reflns_theta_full 67.684
_diffrn_reflns_theta_max 74.980
_diffrn_reflns_theta_min 3.486
_diffrn_source 'micro-focus sealed X-ray tube'
_diffrn_source_type 'PhotonJet (Cu) X-ray Source'
_exptl_absorpt_coefficient_mu 1.643
_exptl_absorpt_correction_T_max 1.000
_exptl_absorpt_correction_T_min 0.830
_exptl_absorpt_correction_type gaussian
_exptl_absorpt_process_details
;
CrysAlisPro 1.171.40.20a (Rigaku Oxford Diffraction, 2018)
Numerical absorption correction based on gaussian integration over
			a multifaceted crystal model
Empirical absorption correction using spherical harmonics,
 implemented in SCALE3 ABSPACK scaling algorithm.
;
_exptl_crystal_colour yellow
_exptl_crystal_density_diffrn 1.226
_exptl_crystal_description block
_exptl_crystal_F_000 688
_exptl_crystal_size_max 0.102
_exptl_crystal_size_mid 0.093
_exptl_crystal_size_min 0.057
_refine_diff_density_max 0.403
_refine_diff_density_min -0.355
_refine_diff_density_rms 0.044
_refine_ls_extinction_method none
_refine_ls_goodness_of_fit_ref 1.043
_refine_ls_hydrogen_treatment constr
_refine_ls_matrix_type full
_refine_ls_number_parameters 438
_refine_ls_number_reflns 7085
_refine_ls_number_restraints 0
_refine_ls_restrained_S_all 1.043
_refine_ls_R_factor_all 0.0350
_refine_ls_R_factor_gt 0.0334
_refine_ls_shift/su_max 0.001
_refine_ls_shift/su_mean 0.000
_refine_ls_structure_factor_coef Fsqd
_refine_ls_weighting_details 'w=1/[\s^2^(Fo^2^)+(0.0425P)^2^+0.7484P] where P=(Fo^2^+2Fc^2^)/3'
_refine_ls_weighting_scheme calc
_refine_ls_wR_factor_gt 0.0870
_refine_ls_wR_factor_ref 0.0880
_reflns_Friedel_coverage 0.000
_reflns_number_gt 6678
_reflns_number_total 7085
_reflns_threshold_expression 'I > 2\s(I)'
_cod_data_source_file d1sc00105a2.cif
_cod_data_source_block CS087B
_cod_depositor_comments 'Adding full bibliography for 1560241--1560250.cif.'
_cod_database_code 1560242
_shelx_shelxl_version_number 2018/3
_shelx_space_group_comment
;
The symmetry employed for this shelxl refinement is uniquely defined
by the following loop, which should always be used as a source of
symmetry information in preference to the above space-group names.
They are only intended as comments.
;

loop_
_space_group_symop_operation_xyz
'x, y, z'
'-x, -y, -z'

loop_
_atom_site_label
_atom_site_type_symbol
_atom_site_fract_x
_atom_site_fract_y
_atom_site_fract_z
_atom_site_U_iso_or_equiv
_atom_site_adp_type
_atom_site_occupancy
_atom_site_site_symmetry_order
_atom_site_calc_flag
_atom_site_refinement_flags_posn
_atom_site_refinement_flags_adp
_atom_site_refinement_flags_occupancy
_atom_site_disorder_assembly
_atom_site_disorder_group
P1 P 0.37743(3) 0.16000(2) 0.64034(2) 0.01333(8) Uani 1 1 d . . . . .
P2 P 0.14994(3) 0.31652(2) 0.67615(2) 0.01489(8) Uani 1 1 d . . . . .
C1 C 0.31054(11) 0.23806(10) 0.71180(9) 0.0155(2) Uani 1 1 d . . . . .
C2 C 0.38087(11) 0.24584(10) 0.79078(9) 0.0154(2) Uani 1 1 d . . . . .
C3 C 0.37640(11) 0.16567(11) 0.89906(9) 0.0170(2) Uani 1 1 d . . . . .
C4 C 0.42181(11) 0.18612(11) 0.97457(10) 0.0198(2) Uani 1 1 d . . . . .
H4 H 0.414076 0.133660 1.046877 0.024 Uiso 1 1 calc R U . . .
C5 C 0.47815(11) 0.28119(12) 0.94700(10) 0.0209(3) Uani 1 1 d . . . . .
C6 C 0.49498(11) 0.35162(11) 0.84046(10) 0.0194(2) Uani 1 1 d . . . . .
H6 H 0.539826 0.412758 0.819796 0.023 Uiso 1 1 calc R U . . .
C7 C 0.44835(11) 0.33597(10) 0.76229(9) 0.0167(2) Uani 1 1 d . . . . .
C8 C 0.32496(12) 0.05572(11) 0.93676(10) 0.0204(2) Uani 1 1 d . . . . .
H8A H 0.232824 0.077427 0.930457 0.031 Uiso 1 1 calc R U . . .
H8B H 0.344862 0.005236 1.010696 0.031 Uiso 1 1 calc R U . . .
H8C H 0.363767 0.013051 0.893638 0.031 Uiso 1 1 calc R U . . .
C9 C 0.47886(12) 0.41494(11) 0.64883(10) 0.0195(2) Uani 1 1 d . . . . .
H9A H 0.465833 0.380752 0.602809 0.029 Uiso 1 1 calc R U . . .
H9B H 0.567396 0.422080 0.641077 0.029 Uiso 1 1 calc R U . . .
H9C H 0.423093 0.493116 0.629133 0.029 Uiso 1 1 calc R U . . .
C10 C 0.51846(14) 0.30654(14) 1.03043(11) 0.0284(3) Uani 1 1 d . . . . .
H10A H 0.570106 0.366432 0.997244 0.043 Uiso 1 1 calc R U . . .
H10B H 0.568302 0.234092 1.081842 0.043 Uiso 1 1 calc R U . . .
H10C H 0.443141 0.335537 1.066344 0.043 Uiso 1 1 calc R U . . .
C11 C 0.27422(11) 0.07173(10) 0.63452(9) 0.0157(2) Uani 1 1 d . . . . .
C12 C 0.20275(12) 0.01481(11) 0.72550(10) 0.0205(2) Uani 1 1 d . . . . .
H12 H 0.210719 0.020587 0.788695 0.025 Uiso 1 1 calc R U . . .
C13 C 0.12032(13) -0.05002(12) 0.72423(10) 0.0233(3) Uani 1 1 d . . . . .
H13 H 0.072254 -0.088326 0.786522 0.028 Uiso 1 1 calc R U . . .
C14 C 0.10762(12) -0.05927(11) 0.63230(10) 0.0211(3) Uani 1 1 d . . . . .
H14 H 0.050030 -0.102596 0.631305 0.025 Uiso 1 1 calc R U . . .
C15 C 0.17961(12) -0.00480(11) 0.54209(10) 0.0198(2) Uani 1 1 d . . . . .
H15 H 0.171985 -0.011562 0.479306 0.024 Uiso 1 1 calc R U . . .
C16 C 0.26305(11) 0.05980(10) 0.54322(10) 0.0177(2) Uani 1 1 d . . . . .
H16 H 0.312775 0.096040 0.481339 0.021 Uiso 1 1 calc R U . . .
C17 C 0.42033(11) 0.23774(10) 0.49931(9) 0.0154(2) Uani 1 1 d . . . . .
C18 C 0.32503(12) 0.31930(11) 0.43162(10) 0.0186(2) Uani 1 1 d . . . . .
H18 H 0.241896 0.337354 0.459873 0.022 Uiso 1 1 calc R U . . .
C19 C 0.35081(13) 0.37395(11) 0.32380(10) 0.0211(2) Uani 1 1 d . . . . .
H19 H 0.285415 0.428872 0.278550 0.025 Uiso 1 1 calc R U . . .
C20 C 0.47260(13) 0.34830(11) 0.28184(10) 0.0214(3) Uani 1 1 d . . . . .
H20 H 0.490113 0.384892 0.207892 0.026 Uiso 1 1 calc R U . . .
C21 C 0.56813(12) 0.26931(11) 0.34819(10) 0.0212(3) Uani 1 1 d . . . . .
H21 H 0.651528 0.252798 0.319711 0.025 Uiso 1 1 calc R U . . .
C22 C 0.54240(12) 0.21398(11) 0.45653(10) 0.0186(2) Uani 1 1 d . . . . .
H22 H 0.608326 0.159767 0.501539 0.022 Uiso 1 1 calc R U . . .
C23 C 0.52613(11) 0.05984(10) 0.69318(9) 0.0151(2) Uani 1 1 d . . . . .
C24 C 0.55122(11) -0.05781(10) 0.70846(9) 0.0175(2) Uani 1 1 d . . . . .
H24 H 0.487813 -0.087580 0.695452 0.021 Uiso 1 1 calc R U . . .
C25 C 0.66820(12) -0.13139(11) 0.74250(10) 0.0198(2) Uani 1 1 d . . . . .
H25 H 0.684219 -0.211177 0.752821 0.024 Uiso 1 1 calc R U . . .
C26 C 0.76180(12) -0.08886(11) 0.76152(10) 0.0206(2) Uani 1 1 d . . . . .
H26 H 0.841538 -0.139455 0.785141 0.025 Uiso 1 1 calc R U . . .
C27 C 0.73830(12) 0.02802(11) 0.74583(10) 0.0214(3) Uani 1 1 d . . . . .
H27 H 0.802424 0.057443 0.758292 0.026 Uiso 1 1 calc R U . . .
C28 C 0.62155(11) 0.10207(11) 0.71203(10) 0.0191(2) Uani 1 1 d . . . . .
H28 H 0.606240 0.181842 0.701619 0.023 Uiso 1 1 calc R U . . .
C29 C 0.14398(11) 0.47432(10) 0.64563(9) 0.0174(2) Uani 1 1 d . . . . .
H29 H 0.200456 0.476380 0.693726 0.021 Uiso 1 1 calc R U . . .
C30 C 0.19434(12) 0.53456(10) 0.53085(10) 0.0189(2) Uani 1 1 d . . . . .
H30A H 0.280631 0.490453 0.522346 0.023 Uiso 1 1 calc R U . . .
H30B H 0.139083 0.532118 0.483002 0.023 Uiso 1 1 calc R U . . .
C31 C 0.19877(12) 0.66274(11) 0.49962(11) 0.0230(3) Uani 1 1 d . . . . .
H31A H 0.258727 0.665153 0.543981 0.028 Uiso 1 1 calc R U . . .
H31B H 0.229931 0.698603 0.425141 0.028 Uiso 1 1 calc R U . . .
C32 C 0.06774(13) 0.73377(11) 0.51323(11) 0.0234(3) Uani 1 1 d . . . . .
H32A H 0.010523 0.740177 0.462186 0.028 Uiso 1 1 calc R U . . .
H32B H 0.074300 0.814387 0.498421 0.028 Uiso 1 1 calc R U . . .
C33 C 0.01237(13) 0.67475(11) 0.62531(11) 0.0233(3) Uani 1 1 d . . . . .
H33A H -0.075099 0.718594 0.630764 0.028 Uiso 1 1 calc R U . . .
H33B H 0.063642 0.677911 0.675428 0.028 Uiso 1 1 calc R U . . .
C34 C 0.01037(12) 0.54577(11) 0.65560(10) 0.0202(2) Uani 1 1 d . . . . .
H34A H -0.046411 0.542883 0.609100 0.024 Uiso 1 1 calc R U . . .
H34B H -0.023824 0.509868 0.729141 0.024 Uiso 1 1 calc R U . . .
C35 C 0.05037(11) 0.25949(11) 0.80122(10) 0.0206(2) Uani 1 1 d . . . . .
H35 H 0.082986 0.172199 0.831676 0.025 Uiso 1 1 calc R U . . .
C36 C -0.08866(12) 0.27534(12) 0.78013(11) 0.0267(3) Uani 1 1 d . . . . .
H36A H -0.131127 0.359555 0.755425 0.032 Uiso 1 1 calc R U . . .
H36B H -0.092130 0.250557 0.724018 0.032 Uiso 1 1 calc R U . . .
C37 C -0.15818(14) 0.20160(14) 0.88085(13) 0.0362(4) Uani 1 1 d . . . . .
H37A H -0.248321 0.215269 0.866828 0.043 Uiso 1 1 calc R U . . .
H37B H -0.120223 0.116885 0.901968 0.043 Uiso 1 1 calc R U . . .
C38 C -0.14971(15) 0.23393(17) 0.97046(13) 0.0419(4) Uani 1 1 d . . . . .
H38A H -0.195283 0.316493 0.952073 0.050 Uiso 1 1 calc R U . . .
H38B H -0.191664 0.182561 1.035292 0.050 Uiso 1 1 calc R U . . .
C39 C -0.01252(14) 0.22035(15) 0.99172(11) 0.0367(4) Uani 1 1 d . . . . .
H39A H 0.030462 0.136134 1.018336 0.044 Uiso 1 1 calc R U . . .
H39B H -0.010776 0.247163 1.046804 0.044 Uiso 1 1 calc R U . . .
C40 C 0.05882(12) 0.29229(12) 0.89131(10) 0.0247(3) Uani 1 1 d . . . . .
H40A H 0.148921 0.277424 0.906084 0.030 Uiso 1 1 calc R U . . .
H40B H 0.022208 0.377334 0.869535 0.030 Uiso 1 1 calc R U . . .
N5_1 N 0.8533(6) 0.5871(5) -0.1001(4) 0.0583(17) Uani 0.794(2) 1 d . . P A 1
C6_1 C 0.8325(2) 0.5379(3) -0.0133(3) 0.0402(6) Uani 0.794(2) 1 d . . P A 1
C7_1 C 0.8019(3) 0.4711(3) 0.0977(2) 0.0417(7) Uani 0.794(2) 1 d . . P A 1
H7A_1 H 0.762168 0.407702 0.105832 0.062 Uiso 0.794(2) 1 calc R U P A 1
H7B_1 H 0.743213 0.523456 0.125221 0.062 Uiso 0.794(2) 1 calc R U P A 1
H7C_1 H 0.879737 0.437070 0.136835 0.062 Uiso 0.794(2) 1 calc R U P A 1
Cl1_1 Cl 0.7648(2) 0.3934(2) 0.11955(15) 0.0405(8) Uani 0.206(2) 1 d . . P A 2
Cl2_1 Cl 0.8532(5) 0.5824(5) -0.0684(5) 0.0464(11) Uani 0.206(2) 1 d . . P A 2
C3_1 C 0.8202(9) 0.5249(10) 0.0692(10) 0.037(2) Uani 0.206(2) 1 d . . P A 2
H3A_1 H 0.898248 0.509909 0.104847 0.045 Uiso 0.206(2) 1 calc R U P A 2
H3AB_1 H 0.755656 0.584424 0.085839 0.045 Uiso 0.206(2) 1 calc R U P A 2

loop_
_atom_site_aniso_label
_atom_site_aniso_U_11
_atom_site_aniso_U_22
_atom_site_aniso_U_33
_atom_site_aniso_U_23
_atom_site_aniso_U_13
_atom_site_aniso_U_12
P1 0.01321(14) 0.01330(14) 0.01408(14) -0.00632(11) -0.00047(10) -0.00294(10)
P2 0.01394(14) 0.01502(14) 0.01596(14) -0.00698(11) -0.00065(10) -0.00276(11)
C1 0.0159(5) 0.0153(5) 0.0159(5) -0.0075(4) -0.0005(4) -0.0029(4)
C2 0.0130(5) 0.0164(5) 0.0175(5) -0.0090(4) -0.0008(4) -0.0007(4)
C3 0.0131(5) 0.0187(6) 0.0182(6) -0.0081(5) -0.0011(4) -0.0009(4)
C4 0.0169(6) 0.0241(6) 0.0168(6) -0.0082(5) -0.0016(4) -0.0024(5)
C5 0.0165(6) 0.0276(6) 0.0225(6) -0.0148(5) -0.0029(5) -0.0020(5)
C6 0.0167(6) 0.0204(6) 0.0244(6) -0.0122(5) -0.0014(5) -0.0039(5)
C7 0.0141(5) 0.0167(5) 0.0192(6) -0.0087(5) -0.0005(4) -0.0010(4)
C8 0.0208(6) 0.0194(6) 0.0180(6) -0.0048(5) -0.0020(5) -0.0044(5)
C9 0.0204(6) 0.0193(6) 0.0202(6) -0.0086(5) 0.0003(5) -0.0068(5)
C10 0.0278(7) 0.0403(8) 0.0252(7) -0.0190(6) -0.0026(5) -0.0103(6)
C11 0.0138(5) 0.0148(5) 0.0192(6) -0.0081(4) -0.0013(4) -0.0022(4)
C12 0.0236(6) 0.0217(6) 0.0187(6) -0.0097(5) 0.0006(5) -0.0080(5)
C13 0.0255(6) 0.0243(6) 0.0215(6) -0.0089(5) 0.0037(5) -0.0120(5)
C14 0.0195(6) 0.0189(6) 0.0283(6) -0.0113(5) -0.0025(5) -0.0063(5)
C15 0.0210(6) 0.0189(6) 0.0225(6) -0.0113(5) -0.0042(5) -0.0024(5)
C16 0.0170(5) 0.0177(6) 0.0191(6) -0.0087(5) -0.0002(4) -0.0035(4)
C17 0.0188(6) 0.0144(5) 0.0161(5) -0.0085(4) 0.0008(4) -0.0058(4)
C18 0.0192(6) 0.0176(6) 0.0195(6) -0.0088(5) -0.0010(5) -0.0031(4)
C19 0.0265(6) 0.0174(6) 0.0194(6) -0.0076(5) -0.0048(5) -0.0030(5)
C20 0.0323(7) 0.0185(6) 0.0162(6) -0.0082(5) 0.0021(5) -0.0102(5)
C21 0.0228(6) 0.0222(6) 0.0214(6) -0.0118(5) 0.0047(5) -0.0080(5)
C22 0.0187(6) 0.0184(6) 0.0199(6) -0.0092(5) -0.0001(5) -0.0045(4)
C23 0.0158(5) 0.0157(5) 0.0131(5) -0.0061(4) 0.0004(4) -0.0027(4)
C24 0.0191(6) 0.0178(6) 0.0167(5) -0.0078(5) -0.0012(4) -0.0043(4)
C25 0.0226(6) 0.0159(6) 0.0194(6) -0.0072(5) -0.0017(5) -0.0017(5)
C26 0.0166(6) 0.0220(6) 0.0199(6) -0.0079(5) -0.0024(5) 0.0001(5)
C27 0.0171(6) 0.0251(6) 0.0245(6) -0.0121(5) -0.0020(5) -0.0049(5)
C28 0.0184(6) 0.0180(6) 0.0228(6) -0.0102(5) 0.0008(5) -0.0050(5)
C29 0.0174(6) 0.0165(5) 0.0191(6) -0.0084(5) -0.0029(4) -0.0024(4)
C30 0.0197(6) 0.0169(6) 0.0197(6) -0.0072(5) -0.0019(5) -0.0035(4)
C31 0.0229(6) 0.0182(6) 0.0265(6) -0.0066(5) -0.0039(5) -0.0060(5)
C32 0.0266(6) 0.0162(6) 0.0278(7) -0.0091(5) -0.0070(5) -0.0023(5)
C33 0.0253(6) 0.0190(6) 0.0270(7) -0.0130(5) -0.0062(5) 0.0019(5)
C34 0.0191(6) 0.0185(6) 0.0226(6) -0.0099(5) -0.0017(5) -0.0006(5)
C35 0.0166(6) 0.0212(6) 0.0203(6) -0.0066(5) 0.0021(5) -0.0037(5)
C36 0.0188(6) 0.0268(7) 0.0299(7) -0.0079(6) 0.0000(5) -0.0058(5)
C37 0.0198(7) 0.0361(8) 0.0390(8) -0.0048(7) 0.0049(6) -0.0082(6)
C38 0.0266(8) 0.0500(10) 0.0303(8) -0.0062(7) 0.0104(6) -0.0045(7)
C39 0.0292(8) 0.0446(9) 0.0218(7) -0.0077(6) 0.0045(6) 0.0008(6)
C40 0.0204(6) 0.0294(7) 0.0191(6) -0.0091(5) 0.0010(5) 0.0000(5)
N5_1 0.063(2) 0.058(2) 0.038(3) -0.025(2) -0.0157(17) 0.0271(15)
C6_1 0.0341(12) 0.0458(16) 0.0392(17) -0.0257(14) -0.0087(11) 0.0125(11)
C7_1 0.0377(14) 0.051(2) 0.0364(14) -0.0236(14) -0.0016(10) -0.0008(14)
Cl1_1 0.0500(12) 0.0463(14) 0.0383(11) -0.0244(9) 0.0141(8) -0.0294(9)
Cl2_1 0.0378(14) 0.0441(17) 0.041(3) -0.008(2) -0.0013(18) -0.0010(12)
C3_1 0.025(4) 0.035(5) 0.060(8) -0.027(5) 0.003(4) -0.008(4)

loop_
_atom_type_symbol
_atom_type_description
_atom_type_scat_dispersion_real
_atom_type_scat_dispersion_imag
_atom_type_scat_source
C C 0.0181 0.0091 'International Tables Vol C Tables 4.2.6.8 and 6.1.1.4'
H H 0.0000 0.0000 'International Tables Vol C Tables 4.2.6.8 and 6.1.1.4'
P P 0.2955 0.4335 'International Tables Vol C Tables 4.2.6.8 and 6.1.1.4'
N N 0.0311 0.0180 'International Tables Vol C Tables 4.2.6.8 and 6.1.1.4'
Cl Cl 0.3639 0.7018 'International Tables Vol C Tables 4.2.6.8 and 6.1.1.4'

loop_
_geom_angle_atom_site_label_1
_geom_angle_atom_site_label_2
_geom_angle_atom_site_label_3
_geom_angle
_geom_angle_site_symmetry_1
_geom_angle_site_symmetry_3
_geom_angle_publ_flag
C1 P1 C23 111.96(6) . . ?
C1 P1 C11 112.95(5) . . ?
C23 P1 C11 107.30(5) . . ?
C1 P1 C17 119.93(5) . . ?
C23 P1 C17 102.67(5) . . ?
C11 P1 C17 100.65(5) . . ?
C1 P2 C35 105.10(5) . . ?
C1 P2 C29 106.12(5) . . ?
C35 P2 C29 105.73(6) . . ?
C2 C1 P1 123.19(9) . . ?
C2 C1 P2 124.37(8) . . ?
P1 C1 P2 112.35(6) . . ?
C7 C2 C3 117.20(11) . . ?
C7 C2 C1 121.93(10) . . ?
C3 C2 C1 120.78(10) . . ?
C4 C3 C2 120.35(11) . . ?
C4 C3 C8 117.53(11) . . ?
C2 C3 C8 122.11(11) . . ?
C5 C4 C3 121.88(11) . . ?
C6 C5 C4 117.46(11) . . ?
C6 C5 C10 121.55(12) . . ?
C4 C5 C10 120.99(12) . . ?
C5 C6 C7 122.40(11) . . ?
C6 C7 C2 120.02(11) . . ?
C6 C7 C9 117.07(11) . . ?
C2 C7 C9 122.85(11) . . ?
C16 C11 C12 118.69(11) . . ?
C16 C11 P1 122.96(9) . . ?
C12 C11 P1 118.35(9) . . ?
C13 C12 C11 120.55(11) . . ?
C12 C13 C14 120.39(11) . . ?
C15 C14 C13 119.54(11) . . ?
C14 C15 C16 120.24(11) . . ?
C15 C16 C11 120.56(11) . . ?
C22 C17 C18 118.81(11) . . ?
C22 C17 P1 122.53(9) . . ?
C18 C17 P1 118.56(9) . . ?
C19 C18 C17 120.67(11) . . ?
C18 C19 C20 119.99(12) . . ?
C21 C20 C19 119.86(11) . . ?
C20 C21 C22 120.26(12) . . ?
C21 C22 C17 120.39(11) . . ?
C24 C23 C28 118.73(11) . . ?
C24 C23 P1 121.05(9) . . ?
C28 C23 P1 120.06(9) . . ?
C25 C24 C23 120.49(11) . . ?
C26 C25 C24 120.32(11) . . ?
C25 C26 C27 119.70(11) . . ?
C28 C27 C26 120.34(12) . . ?
C27 C28 C23 120.42(11) . . ?
C34 C29 C30 107.55(10) . . ?
C34 C29 P2 114.39(8) . . ?
C30 C29 P2 107.89(8) . . ?
C31 C30 C29 111.98(10) . . ?
C32 C31 C30 111.02(10) . . ?
C31 C32 C33 110.65(11) . . ?
C32 C33 C34 111.63(10) . . ?
C33 C34 C29 111.37(10) . . ?
C40 C35 C36 110.78(10) . . ?
C40 C35 P2 119.94(9) . . ?
C36 C35 P2 112.35(9) . . ?
C37 C36 C35 110.39(11) . . ?
C38 C37 C36 110.93(13) . . ?
C39 C38 C37 111.66(13) . . ?
C38 C39 C40 111.12(12) . . ?
C39 C40 C35 111.10(12) . . ?
N5_1 C6_1 C7_1 177.1(4) . . ?
Cl1_1 C3_1 Cl2_1 113.0(6) . . ?

loop_
_geom_bond_atom_site_label_1
_geom_bond_atom_site_label_2
_geom_bond_distance
_geom_bond_site_symmetry_2
_geom_bond_publ_flag
P1 C1 1.6998(12) . ?
P1 C23 1.8203(12) . ?
P1 C11 1.8335(12) . ?
P1 C17 1.8416(12) . ?
P2 C1 1.8079(12) . ?
P2 C35 1.8773(12) . ?
P2 C29 1.8788(12) . ?
C1 C2 1.5030(16) . ?
C2 C7 1.4150(16) . ?
C2 C3 1.4217(16) . ?
C3 C4 1.3947(17) . ?
C3 C8 1.5078(17) . ?
C4 C5 1.3919(18) . ?
C5 C6 1.3860(18) . ?
C5 C10 1.5101(17) . ?
C6 C7 1.3981(17) . ?
C7 C9 1.5132(16) . ?
C11 C16 1.3964(17) . ?
C11 C12 1.3984(17) . ?
C12 C13 1.3873(18) . ?
C13 C14 1.3909(18) . ?
C14 C15 1.3869(18) . ?
C15 C16 1.3929(17) . ?
C17 C22 1.3955(17) . ?
C17 C18 1.4009(17) . ?
C18 C19 1.3866(17) . ?
C19 C20 1.3928(19) . ?
C20 C21 1.3854(19) . ?
C21 C22 1.3934(17) . ?
C23 C24 1.3996(16) . ?
C23 C28 1.4023(17) . ?
C24 C25 1.3897(17) . ?
C25 C26 1.3887(18) . ?
C26 C27 1.3892(18) . ?
C27 C28 1.3889(18) . ?
C29 C34 1.5390(16) . ?
C29 C30 1.5406(16) . ?
C30 C31 1.5297(17) . ?
C31 C32 1.5270(18) . ?
C32 C33 1.5279(19) . ?
C33 C34 1.5357(17) . ?
C35 C40 1.5361(18) . ?
C35 C36 1.5374(18) . ?
C36 C37 1.5336(19) . ?
C37 C38 1.526(3) . ?
C38 C39 1.525(2) . ?
C39 C40 1.5337(19) . ?
N5_1 C6_1 1.123(6) . ?
C6_1 C7_1 1.452(5) . ?
Cl1_1 C3_1 1.760(11) . ?
Cl2_1 C3_1 1.766(14) . ?
